data_7239538
loop_
_publ_author_name
'Li, Xing'
'Zhao, Xiuhua'
'Gao, Shuiying'
'Marqu\'es-Gonz\'alez, Santiago'
'Yufit, Dmitry S.'
'Howard, Judith A. K.'
'Low, Paul J.'
'Zhao, Yayun'
'Gan, Ning'
'Guo, Zhiyong'

_publ_section_title
;
 The structure and coordinative self-assembly of films based on a
 palladium compound of pyridyl-acetylene platinum and its application in
 Suzuki and Heck coupling reactions
;
_journal_issue 32
_journal_name_full 'Journal of Materials Chemistry A'
_journal_page_first 9164
_journal_paper_doi 10.1039/c3ta11868a
_journal_volume 1
_journal_year 2013
_chemical_formula_moiety 'C64 H52 N2 P4 Pt2'
_chemical_formula_sum 'C64 H52 N2 P4 Pt2'
_chemical_formula_weight 1363.14
_space_group_IT_number 14
_space_group_name_Hall '-P 2yn'
_space_group_name_H-M_alt 'P 1 21/n 1'
_symmetry_cell_setting monoclinic
_symmetry_Int_Tables_number 14
_symmetry_space_group_name_Hall '-P 2yn'
_atom_sites_solution_hydrogens geom
_atom_sites_solution_primary direct
_atom_sites_solution_secondary difmap
_audit_creation_method SHELXL-97
_cell_angle_alpha 90.00
_cell_angle_beta 114.4550(10)
_cell_angle_gamma 90.00
_cell_formula_units_Z 4
_cell_length_a 16.7418(9)
_cell_length_b 20.0777(11)
_cell_length_c 17.0974(10)
_cell_measurement_reflns_used 6871
_cell_measurement_temperature 120
_cell_measurement_theta_max 27.37
_cell_measurement_theta_min 2.22
_cell_volume 5231.5(5)
_computing_cell_refinement 'SAINT v6.45A (Bruker, 2003)'
_computing_data_collection 'SMART v5.625 (Bruker, 2001)'
_computing_data_reduction 'SAINT v6.45A (Bruker, 2003)'
_computing_molecular_graphics
;
O. V. Dolomanov, L. J. Bourhis, R. J. Gildea, J. A. K. Howard and H. Puschmann,
OLEX2: a complete structure solution, refinement and analysis program.
J. Appl. Cryst. (2009). 42, 339-341.
;
_computing_publication_material
;
O. V. Dolomanov, L. J. Bourhis, R. J. Gildea, J. A. K. Howard and H. Puschmann,
OLEX2: a complete structure solution, refinement and analysis program.
J. Appl. Cryst. (2009). 42, 339-341.
;
_computing_structure_refinement 'SHELXL-97 (Sheldrick, 1997)'
_computing_structure_solution 'SHELXS-97 (Sheldrick, 1990)'
_diffrn_ambient_temperature 120(2)
_diffrn_detector_area_resol_mean 5.6
_diffrn_measured_fraction_theta_full 0.996
_diffrn_measured_fraction_theta_max 0.996
_diffrn_measurement_device_type 'Bruker SMART CCD 6000'
_diffrn_measurement_method \w-scan
_diffrn_radiation_monochromator graphite
_diffrn_radiation_source 'fine-focus sealed tube'
_diffrn_radiation_type MoK\a
_diffrn_radiation_wavelength 0.71073
_diffrn_reflns_av_R_equivalents 0.0938
_diffrn_reflns_av_sigmaI/netI 0.0759
_diffrn_reflns_limit_h_max 21
_diffrn_reflns_limit_h_min -21
_diffrn_reflns_limit_k_max 26
_diffrn_reflns_limit_k_min -26
_diffrn_reflns_limit_l_max 22
_diffrn_reflns_limit_l_min -22
_diffrn_reflns_number 56545
_diffrn_reflns_theta_full 27.50
_diffrn_reflns_theta_max 27.50
_diffrn_reflns_theta_min 1.43
_exptl_absorpt_coefficient_mu 5.509
_exptl_absorpt_correction_T_max 0.8545
_exptl_absorpt_correction_T_min 0.0171
_exptl_absorpt_correction_type multi-scan
_exptl_absorpt_process_details
;
SADABS-2006/1 (Bruker,2006) was used for absorption correction.
R(int) was 0.0651 before and 0.0473 after correction.
The Ratio of minimum to maximum transmission is 0.0200.
The \l/2 correction factor is 0.0015.
;
_exptl_crystal_colour yellow
_exptl_crystal_density_diffrn 1.731
_exptl_crystal_density_method 'not measured'
_exptl_crystal_description needle
_exptl_crystal_F_000 2664
_exptl_crystal_size_max 0.36
_exptl_crystal_size_mid 0.04
_exptl_crystal_size_min 0.02
_refine_diff_density_max 1.781
_refine_diff_density_min -1.497
_refine_diff_density_rms 0.198
_refine_ls_extinction_method none
_refine_ls_goodness_of_fit_ref 1.005
_refine_ls_hydrogen_treatment constr
_refine_ls_matrix_type full
_refine_ls_number_parameters 631
_refine_ls_number_reflns 11969
_refine_ls_number_restraints 2
_refine_ls_restrained_S_all 1.005
_refine_ls_R_factor_all 0.0749
_refine_ls_R_factor_gt 0.0388
_refine_ls_shift/su_max 0.002
_refine_ls_shift/su_mean 0.000
_refine_ls_structure_factor_coef Fsqd
_refine_ls_weighting_details 'calc w=1/[\s^2^(Fo^2^)+(0.0000P)^2^+29.0000P] where P=(Fo^2^+2Fc^2^)/3'
_refine_ls_weighting_scheme calc
_refine_ls_wR_factor_gt 0.0719
_refine_ls_wR_factor_ref 0.0844
_reflns_number_gt 8523
_reflns_number_total 11969
_reflns_threshold_expression >2sigma(I)
_cod_data_source_file c3ta11868a.txt
_cod_data_source_block s_12s101
_cod_original_sg_symbol_Hall -p_2yn
_cod_original_sg_symbol_H-M p_1_21/n_1
_cod_database_code 7239538

loop_
_symmetry_equiv_pos_as_xyz
'x, y, z'
'-x+1/2, y+1/2, -z+1/2'
'-x, -y, -z'
'x-1/2, -y-1/2, z-1/2'

loop_
_atom_site_label
_atom_site_type_symbol
_atom_site_fract_x
_atom_site_fract_y
_atom_site_fract_z
_atom_site_U_iso_or_equiv
_atom_site_adp_type
_atom_site_occupancy
_atom_site_symmetry_multiplicity
_atom_site_calc_flag
_atom_site_refinement_flags
Pt1 Pt 0.546106(16) 0.176741(12) 0.759335(16) 0.01455(6) Uani 1 1 d .
Pt2 Pt 0.515121(16) 0.305019(12) 0.787172(16) 0.01486(6) Uani 1 1 d .
P1 P 0.63911(11) 0.21649(8) 0.70521(11) 0.0157(3) Uani 1 1 d .
P2 P 0.65083(10) 0.33868(8) 0.80426(10) 0.0155(3) Uani 1 1 d .
P3 P 0.44208(10) 0.15244(8) 0.80811(11) 0.0154(3) Uani 1 1 d .
P4 P 0.37029(10) 0.28089(8) 0.74341(11) 0.0150(3) Uani 1 1 d .
N1 N 0.5495(4) -0.1904(3) 0.6860(4) 0.0263(13) Uani 1 1 d .
N2 N 0.3746(4) 0.6535(3) 0.8096(4) 0.0299(14) Uani 1 1 d .
C1 C 0.5570(4) 0.0795(3) 0.7368(4) 0.0168(12) Uani 1 1 d U
C2 C 0.5541(4) 0.0198(3) 0.7233(4) 0.0205(14) Uani 1 1 d U
C3 C 0.5503(4) -0.0508(3) 0.7104(5) 0.0212(15) Uani 1 1 d .
C4 C 0.5913(5) -0.0947(3) 0.7778(5) 0.0238(15) Uani 1 1 d .
H4 H 0.6198 -0.0786 0.8335 0.029 Uiso 1 1 calc R
C5 C 0.5900(5) -0.1622(3) 0.7625(5) 0.0254(16) Uani 1 1 d .
H5 H 0.6197 -0.1899 0.8092 0.031 Uiso 1 1 calc R
C6 C 0.5070(5) -0.1479(4) 0.6199(5) 0.0267(16) Uani 1 1 d .
H6 H 0.4770 -0.1661 0.5655 0.032 Uiso 1 1 calc R
C7 C 0.5051(4) -0.0794(3) 0.6281(5) 0.0221(15) Uani 1 1 d .
H7 H 0.4749 -0.0527 0.5804 0.027 Uiso 1 1 calc R
C8 C 0.4887(4) 0.3998(3) 0.8069(4) 0.0222(14) Uani 1 1 d U
C9 C 0.4688(4) 0.4572(3) 0.8127(5) 0.0242(15) Uani 1 1 d U
C10 C 0.4384(4) 0.5234(3) 0.8124(5) 0.0217(15) Uani 1 1 d .
C11 C 0.4335(5) 0.5509(3) 0.8847(5) 0.0278(16) Uani 1 1 d .
H11 H 0.4514 0.5268 0.9356 0.033 Uiso 1 1 calc R
C12 C 0.4013(5) 0.6150(4) 0.8795(5) 0.0343(19) Uani 1 1 d .
H12 H 0.3981 0.6326 0.9285 0.041 Uiso 1 1 calc R
C13 C 0.3805(5) 0.6270(3) 0.7403(5) 0.0290(17) Uani 1 1 d .
H13 H 0.3631 0.6524 0.6905 0.035 Uiso 1 1 calc R
C14 C 0.4115(5) 0.5633(4) 0.7399(5) 0.0285(16) Uani 1 1 d .
H14 H 0.4143 0.5469 0.6903 0.034 Uiso 1 1 calc R
C15 C 0.7157(4) 0.2767(3) 0.7775(4) 0.0171(13) Uani 1 1 d .
H15A H 0.7492 0.2979 0.7498 0.021 Uiso 1 1 calc R
H15B H 0.7562 0.2546 0.8292 0.021 Uiso 1 1 calc R
C16 C 0.3420(4) 0.1926(3) 0.7310(4) 0.0173(13) Uani 1 1 d .
H16A H 0.3281 0.1777 0.6728 0.021 Uiso 1 1 calc R
H16B H 0.2924 0.1836 0.7449 0.021 Uiso 1 1 calc R
C21 C 0.7125(4) 0.1594(3) 0.6829(4) 0.0178(13) Uani 1 1 d .
C22 C 0.6750(4) 0.1062(3) 0.6269(4) 0.0222(15) Uani 1 1 d .
H22 H 0.6145 0.1005 0.6032 0.027 Uiso 1 1 calc R
C23 C 0.7264(5) 0.0621(3) 0.6063(4) 0.0239(15) Uani 1 1 d .
H23 H 0.7005 0.0271 0.5687 0.029 Uiso 1 1 calc R
C24 C 0.8175(5) 0.0701(4) 0.6422(5) 0.0279(16) Uani 1 1 d .
H24 H 0.8524 0.0402 0.6290 0.033 Uiso 1 1 calc R
C25 C 0.8555(5) 0.1227(3) 0.6973(5) 0.0254(16) Uani 1 1 d .
H25 H 0.9160 0.1287 0.7202 0.030 Uiso 1 1 calc R
C26 C 0.8040(4) 0.1661(3) 0.7185(4) 0.0220(15) Uani 1 1 d .
H26 H 0.8304 0.2006 0.7569 0.026 Uiso 1 1 calc R
C31 C 0.5888(4) 0.2614(3) 0.6032(4) 0.0198(14) Uani 1 1 d .
C32 C 0.6400(5) 0.2850(4) 0.5622(5) 0.0307(17) Uani 1 1 d .
H32 H 0.7000 0.2765 0.5865 0.037 Uiso 1 1 calc R
C33 C 0.6040(5) 0.3204(4) 0.4869(5) 0.0377(19) Uani 1 1 d .
H33 H 0.6393 0.3374 0.4617 0.045 Uiso 1 1 calc R
C34 C 0.5126(5) 0.3304(4) 0.4486(5) 0.0318(17) Uani 1 1 d .
H34 H 0.4869 0.3532 0.3968 0.038 Uiso 1 1 calc R
C35 C 0.4618(5) 0.3066(3) 0.4876(4) 0.0257(15) Uani 1 1 d .
H35 H 0.4015 0.3139 0.4622 0.031 Uiso 1 1 calc R
C36 C 0.4983(4) 0.2719(3) 0.5639(4) 0.0228(15) Uani 1 1 d .
H36 H 0.4626 0.2556 0.5892 0.027 Uiso 1 1 calc R
C41 C 0.6432(4) 0.4074(3) 0.7316(4) 0.0163(13) Uani 1 1 d .
C42 C 0.7184(5) 0.4418(3) 0.7393(5) 0.0252(15) Uani 1 1 d .
H42 H 0.7728 0.4296 0.7815 0.030 Uiso 1 1 calc R
C43 C 0.7124(5) 0.4945(3) 0.6833(4) 0.0256(16) Uani 1 1 d .
H43 H 0.7628 0.5176 0.6893 0.031 Uiso 1 1 calc R
C44 C 0.6330(5) 0.5122(4) 0.6199(5) 0.0287(17) Uani 1 1 d .
H44 H 0.6293 0.5469 0.5825 0.034 Uiso 1 1 calc R
C45 C 0.5576(5) 0.4778(3) 0.6120(4) 0.0251(15) Uani 1 1 d .
H45 H 0.5033 0.4899 0.5696 0.030 Uiso 1 1 calc R
C46 C 0.5634(4) 0.4260(3) 0.6667(4) 0.0193(14) Uani 1 1 d .
H46 H 0.5129 0.4029 0.6601 0.023 Uiso 1 1 calc R
C51 C 0.7266(4) 0.3699(3) 0.9089(4) 0.0145(13) Uani 1 1 d .
C52 C 0.8168(4) 0.3592(3) 0.9419(4) 0.0226(15) Uani 1 1 d .
H52 H 0.8397 0.3327 0.9114 0.027 Uiso 1 1 calc R
C53 C 0.8735(4) 0.3875(3) 1.0198(4) 0.0224(15) Uani 1 1 d .
H53 H 0.9336 0.3801 1.0406 0.027 Uiso 1 1 calc R
C54 C 0.8404(4) 0.4266(3) 1.0657(4) 0.0218(15) Uani 1 1 d .
H54 H 0.8780 0.4460 1.1172 0.026 Uiso 1 1 calc R
C55 C 0.7512(4) 0.4368(4) 1.0348(4) 0.0251(15) Uani 1 1 d .
H55 H 0.7286 0.4631 1.0657 0.030 Uiso 1 1 calc R
C56 C 0.6945(4) 0.4078(3) 0.9574(4) 0.0220(15) Uani 1 1 d .
H56 H 0.6343 0.4140 0.9381 0.026 Uiso 1 1 calc R
C61 C 0.4136(4) 0.0660(3) 0.8157(4) 0.0169(13) Uani 1 1 d .
C62 C 0.4775(5) 0.0267(3) 0.8781(5) 0.0257(16) Uani 1 1 d .
H62 H 0.5317 0.0450 0.9130 0.031 Uiso 1 1 calc R
C63 C 0.4599(5) -0.0389(4) 0.8877(5) 0.0324(13) Uani 1 1 d .
H63 H 0.5016 -0.0645 0.9306 0.039 Uiso 1 1 calc R
C64 C 0.3817(5) -0.0672(4) 0.8347(5) 0.040(2) Uani 1 1 d .
H64 H 0.3713 -0.1121 0.8401 0.048 Uiso 1 1 calc R
C65 C 0.3178(5) -0.0286(4) 0.7727(5) 0.0324(13) Uani 1 1 d .
H65 H 0.2641 -0.0474 0.7376 0.039 Uiso 1 1 calc R
C66 C 0.3337(5) 0.0378(3) 0.7630(4) 0.0249(16) Uani 1 1 d .
H66 H 0.2909 0.0635 0.7212 0.030 Uiso 1 1 calc R
C71 C 0.4515(4) 0.1818(3) 0.9122(4) 0.0220(14) Uani 1 1 d .
C72 C 0.5289(5) 0.2117(3) 0.9689(4) 0.0259(16) Uani 1 1 d .
H72 H 0.5748 0.2185 0.9525 0.031 Uiso 1 1 calc R
C73 C 0.5374(5) 0.2313(4) 1.0492(5) 0.0336(18) Uani 1 1 d .
H73 H 0.5897 0.2503 1.0874 0.040 Uiso 1 1 calc R
C74 C 0.4696(6) 0.2231(4) 1.0730(5) 0.0350(19) Uani 1 1 d .
H74 H 0.4755 0.2373 1.1269 0.042 Uiso 1 1 calc R
C75 C 0.3923(5) 0.1938(4) 1.0174(5) 0.0336(18) Uani 1 1 d .
H75 H 0.3461 0.1887 1.0338 0.040 Uiso 1 1 calc R
C76 C 0.3833(5) 0.1720(3) 0.9376(4) 0.0256(15) Uani 1 1 d .
H76 H 0.3319 0.1509 0.9010 0.031 Uiso 1 1 calc R
C81 C 0.3160(4) 0.3092(3) 0.8104(4) 0.0167(13) Uani 1 1 d .
C82 C 0.3636(4) 0.3410(3) 0.8887(4) 0.0218(15) Uani 1 1 d .
H82 H 0.4229 0.3500 0.9056 0.026 Uiso 1 1 calc R
C83 C 0.3224(5) 0.3593(4) 0.9415(5) 0.0300(17) Uani 1 1 d .
H83 H 0.3540 0.3813 0.9930 0.036 Uiso 1 1 calc R
C84 C 0.2346(5) 0.3449(4) 0.9175(5) 0.0360(19) Uani 1 1 d .
H84 H 0.2076 0.3566 0.9533 0.043 Uiso 1 1 calc R
C85 C 0.1866(5) 0.3129(4) 0.8399(5) 0.0291(17) Uani 1 1 d .
H85 H 0.1273 0.3037 0.8234 0.035 Uiso 1 1 calc R
C86 C 0.2277(4) 0.2948(3) 0.7874(5) 0.0238(15) Uani 1 1 d .
H86 H 0.1958 0.2728 0.7359 0.029 Uiso 1 1 calc R
C91 C 0.3095(4) 0.3180(3) 0.6380(4) 0.0188(13) Uani 1 1 d .
C92 C 0.2736(5) 0.2813(4) 0.5623(5) 0.0316(13) Uani 1 1 d .
H92 H 0.2765 0.2351 0.5645 0.038 Uiso 1 1 calc R
C93 C 0.2339(5) 0.3128(4) 0.4839(5) 0.0388(14) Uani 1 1 d .
H93 H 0.2101 0.2876 0.4338 0.047 Uiso 1 1 calc R
C94 C 0.2289(5) 0.3815(4) 0.4790(5) 0.036(2) Uani 1 1 d .
H94 H 0.2027 0.4025 0.4258 0.044 Uiso 1 1 calc R
C95 C 0.2626(5) 0.4183(4) 0.5525(5) 0.0388(14) Uani 1 1 d .
H95 H 0.2589 0.4645 0.5499 0.047 Uiso 1 1 calc R
C96 C 0.3025(5) 0.3865(4) 0.6313(5) 0.0316(13) Uani 1 1 d .
H96 H 0.3253 0.4120 0.6811 0.038 Uiso 1 1 calc R

loop_
_atom_site_aniso_label
_atom_site_aniso_U_11
_atom_site_aniso_U_22
_atom_site_aniso_U_33
_atom_site_aniso_U_23
_atom_site_aniso_U_13
_atom_site_aniso_U_12
Pt1 0.01300(12) 0.01307(12) 0.01692(12) -0.00041(10) 0.00552(10) 0.00037(9)
Pt2 0.01234(12) 0.01300(12) 0.01879(13) -0.00089(10) 0.00597(10) -0.00008(9)
P1 0.0140(8) 0.0167(8) 0.0164(8) -0.0001(6) 0.0061(7) -0.0002(6)
P2 0.0150(8) 0.0152(8) 0.0163(8) -0.0011(6) 0.0065(7) 0.0002(6)
P3 0.0131(8) 0.0149(8) 0.0178(8) -0.0009(6) 0.0060(7) -0.0002(6)
P4 0.0144(8) 0.0125(8) 0.0180(8) -0.0006(6) 0.0065(7) -0.0004(6)
N1 0.027(3) 0.021(3) 0.035(3) -0.005(3) 0.017(3) 0.001(2)
N2 0.035(4) 0.021(3) 0.033(4) 0.000(3) 0.013(3) 0.008(3)
C1 0.007(3) 0.023(2) 0.020(3) 0.000(3) 0.005(3) -0.001(2)
C2 0.017(3) 0.021(2) 0.020(3) 0.003(3) 0.004(3) -0.002(3)
C3 0.017(3) 0.013(3) 0.036(4) -0.002(3) 0.013(3) -0.001(2)
C4 0.028(4) 0.020(4) 0.024(4) -0.005(3) 0.011(3) -0.002(3)
C5 0.036(4) 0.018(4) 0.031(4) 0.002(3) 0.022(3) 0.002(3)
C6 0.024(4) 0.031(4) 0.027(4) -0.010(3) 0.012(3) -0.001(3)
C7 0.018(3) 0.019(3) 0.029(4) -0.003(3) 0.010(3) 0.001(3)
C8 0.019(3) 0.021(3) 0.027(4) 0.002(3) 0.009(3) -0.006(3)
C9 0.011(3) 0.026(3) 0.034(4) 0.000(3) 0.007(3) -0.001(3)
C10 0.014(3) 0.017(3) 0.034(4) -0.002(3) 0.009(3) -0.002(3)
C11 0.038(4) 0.021(4) 0.026(4) 0.003(3) 0.015(3) 0.006(3)
C12 0.040(5) 0.024(4) 0.037(5) -0.006(3) 0.014(4) 0.008(3)
C13 0.030(4) 0.019(4) 0.029(4) 0.004(3) 0.003(3) 0.002(3)
C14 0.026(4) 0.025(4) 0.034(4) -0.001(3) 0.011(3) 0.006(3)
C15 0.009(3) 0.020(3) 0.019(3) 0.001(3) 0.003(3) 0.001(2)
C16 0.013(3) 0.020(3) 0.023(3) 0.005(3) 0.012(3) 0.004(3)
C21 0.022(3) 0.016(3) 0.016(3) 0.001(3) 0.009(3) 0.002(3)
C22 0.016(3) 0.033(4) 0.017(3) 0.001(3) 0.006(3) 0.004(3)
C23 0.031(4) 0.021(4) 0.022(4) -0.002(3) 0.014(3) 0.002(3)
C24 0.027(4) 0.031(4) 0.030(4) 0.004(3) 0.016(3) 0.011(3)
C25 0.019(4) 0.027(4) 0.030(4) 0.001(3) 0.009(3) 0.005(3)
C26 0.017(3) 0.019(3) 0.027(4) -0.001(3) 0.006(3) 0.001(3)
C31 0.021(4) 0.016(3) 0.023(4) -0.001(3) 0.009(3) 0.001(3)
C32 0.015(4) 0.048(5) 0.025(4) 0.007(3) 0.004(3) 0.001(3)
C33 0.036(4) 0.053(5) 0.027(4) 0.012(4) 0.015(4) -0.005(4)
C34 0.039(5) 0.034(4) 0.019(4) 0.009(3) 0.009(3) 0.005(3)
C35 0.026(4) 0.028(4) 0.020(3) -0.001(3) 0.007(3) 0.004(3)
C36 0.022(4) 0.027(4) 0.021(4) -0.003(3) 0.011(3) -0.002(3)
C41 0.016(3) 0.018(3) 0.017(3) 0.000(3) 0.008(3) 0.004(2)
C42 0.027(4) 0.024(4) 0.027(4) 0.003(3) 0.013(3) 0.001(3)
C43 0.025(4) 0.028(4) 0.024(4) -0.002(3) 0.012(3) -0.006(3)
C44 0.040(5) 0.025(4) 0.025(4) 0.003(3) 0.017(4) 0.000(3)
C45 0.026(4) 0.026(4) 0.023(4) 0.007(3) 0.010(3) 0.006(3)
C46 0.020(3) 0.017(3) 0.020(3) 0.003(3) 0.007(3) 0.000(3)
C51 0.014(3) 0.014(3) 0.014(3) 0.002(2) 0.004(3) -0.002(2)
C52 0.019(3) 0.021(4) 0.029(4) 0.004(3) 0.011(3) 0.006(3)
C53 0.012(3) 0.026(4) 0.027(4) 0.002(3) 0.006(3) -0.002(3)
C54 0.015(3) 0.025(4) 0.017(3) 0.006(3) -0.002(3) -0.003(3)
C55 0.023(4) 0.030(4) 0.022(4) -0.002(3) 0.008(3) 0.002(3)
C56 0.013(3) 0.026(4) 0.026(4) 0.001(3) 0.008(3) -0.004(3)
C61 0.023(3) 0.014(3) 0.015(3) -0.002(2) 0.009(3) 0.002(3)
C62 0.025(4) 0.025(4) 0.028(4) 0.002(3) 0.012(3) 0.003(3)
C63 0.032(3) 0.024(3) 0.031(3) 0.004(2) 0.004(3) 0.003(2)
C64 0.046(5) 0.018(4) 0.048(5) 0.003(4) 0.012(4) -0.009(3)
C65 0.032(3) 0.024(3) 0.031(3) 0.004(2) 0.004(3) 0.003(2)
C66 0.027(4) 0.017(3) 0.026(4) 0.006(3) 0.006(3) -0.002(3)
C71 0.030(4) 0.018(3) 0.021(3) 0.003(3) 0.014(3) 0.007(3)
C72 0.029(4) 0.024(4) 0.024(4) -0.002(3) 0.011(3) -0.003(3)
C73 0.043(5) 0.025(4) 0.025(4) -0.003(3) 0.006(4) -0.003(3)
C74 0.055(5) 0.029(4) 0.019(4) -0.005(3) 0.015(4) -0.001(4)
C75 0.048(5) 0.034(4) 0.028(4) 0.002(3) 0.025(4) 0.004(4)
C76 0.031(4) 0.022(4) 0.026(4) -0.001(3) 0.014(3) -0.001(3)
C81 0.016(3) 0.018(3) 0.017(3) 0.000(3) 0.008(3) 0.002(2)
C82 0.022(3) 0.021(4) 0.024(4) -0.002(3) 0.010(3) 0.000(3)
C83 0.030(4) 0.035(4) 0.026(4) -0.010(3) 0.012(3) -0.006(3)
C84 0.040(5) 0.042(5) 0.039(5) -0.014(4) 0.030(4) -0.003(4)
C85 0.024(4) 0.028(4) 0.048(5) -0.006(3) 0.028(4) -0.001(3)
C86 0.018(3) 0.023(4) 0.027(4) -0.005(3) 0.007(3) -0.003(3)
C91 0.019(3) 0.021(3) 0.018(3) 0.002(3) 0.010(3) 0.003(3)
C92 0.039(3) 0.022(3) 0.022(3) -0.005(2) 0.001(2) -0.001(2)
C93 0.037(3) 0.039(3) 0.027(3) 0.003(2) 0.000(3) 0.002(3)
C94 0.022(4) 0.058(6) 0.021(4) 0.012(4) 0.000(3) -0.001(4)
C95 0.037(3) 0.039(3) 0.027(3) 0.003(2) 0.000(3) 0.002(3)
C96 0.039(3) 0.022(3) 0.022(3) -0.005(2) 0.001(2) -0.001(2)

loop_
_atom_type_symbol
_atom_type_description
_atom_type_scat_dispersion_real
_atom_type_scat_dispersion_imag
_atom_type_scat_source
C C 0.0033 0.0016 'International Tables Vol C Tables 4.2.6.8 and 6.1.1.4'
H H 0.0000 0.0000 'International Tables Vol C Tables 4.2.6.8 and 6.1.1.4'
N N 0.0061 0.0033 'International Tables Vol C Tables 4.2.6.8 and 6.1.1.4'
P P 0.1023 0.0942 'International Tables Vol C Tables 4.2.6.8 and 6.1.1.4'
Pt Pt -1.7033 8.3905 'International Tables Vol C Tables 4.2.6.8 and 6.1.1.4'

loop_
_geom_angle_atom_site_label_1
_geom_angle_atom_site_label_2
_geom_angle_atom_site_label_3
_geom_angle
C1 Pt1 P1 97.60(18)
C1 Pt1 P3 90.31(18)
P1 Pt1 P3 171.07(6)
C1 Pt1 Pt2 174.40(17)
P1 Pt1 Pt2 87.17(4)
P3 Pt1 Pt2 84.73(4)
C8 Pt2 P2 88.56(19)
C8 Pt2 P4 88.74(19)
P2 Pt2 P4 168.42(6)
C8 Pt2 Pt1 178.47(18)
P2 Pt2 Pt1 92.95(4)
P4 Pt2 Pt1 89.73(4)
C15 P1 C31 103.7(3)
C15 P1 C21 102.3(3)
C31 P1 C21 101.1(3)
C15 P1 Pt1 111.5(2)
C31 P1 Pt1 116.1(2)
C21 P1 Pt1 119.9(2)
C51 P2 C41 103.4(3)
C51 P2 C15 103.6(3)
C41 P2 C15 103.1(3)
C51 P2 Pt2 118.7(2)
C41 P2 Pt2 110.7(2)
C15 P2 Pt2 115.5(2)
C71 P3 C61 99.1(3)
C71 P3 C16 104.1(3)
C61 P3 C16 106.4(3)
C71 P3 Pt1 121.3(2)
C61 P3 Pt1 119.6(2)
C16 P3 Pt1 104.6(2)
C91 P4 C81 105.9(3)
C91 P4 C16 105.7(3)
C81 P4 C16 101.7(3)
C91 P4 Pt2 108.8(2)
C81 P4 Pt2 117.9(2)
C16 P4 Pt2 115.8(2)
C5 N1 C6 115.5(6)
C12 N2 C13 116.2(6)
C2 C1 Pt1 172.5(6)
C1 C2 C3 177.8(7)
C4 C3 C7 116.5(6)
C4 C3 C2 121.8(6)
C7 C3 C2 121.8(6)
C5 C4 C3 120.3(7)
C5 C4 H4 119.8
C3 C4 H4 119.8
N1 C5 C4 124.6(7)
N1 C5 H5 117.7
C4 C5 H5 117.7
N1 C6 C7 124.5(7)
N1 C6 H6 117.8
C7 C6 H6 117.8
C6 C7 C3 118.6(6)
C6 C7 H7 120.7
C3 C7 H7 120.7
C9 C8 Pt2 175.4(6)
C8 C9 C10 174.7(7)
C14 C10 C11 116.7(6)
C14 C10 C9 121.8(7)
C11 C10 C9 121.6(7)
C12 C11 C10 118.7(7)
C12 C11 H11 120.7
C10 C11 H11 120.7
N2 C12 C11 124.9(7)
N2 C12 H12 117.5
C11 C12 H12 117.5
N2 C13 C14 122.5(7)
N2 C13 H13 118.7
C14 C13 H13 118.7
C13 C14 C10 121.0(7)
C13 C14 H14 119.5
C10 C14 H14 119.5
P1 C15 P2 107.3(3)
P1 C15 H15A 110.3
P2 C15 H15A 110.3
P1 C15 H15B 110.3
P2 C15 H15B 110.3
H15A C15 H15B 108.5
P4 C16 P3 103.1(3)
P4 C16 H16A 111.1
P3 C16 H16A 111.1
P4 C16 H16B 111.1
P3 C16 H16B 111.1
H16A C16 H16B 109.1
C22 C21 C26 118.2(6)
C22 C21 P1 118.1(5)
C26 C21 P1 123.7(5)
C23 C22 C21 121.0(6)
C23 C22 H22 119.5
C21 C22 H22 119.5
C22 C23 C24 119.8(7)
C22 C23 H23 120.1
C24 C23 H23 120.1
C25 C24 C23 119.9(6)
C25 C24 H24 120.1
C23 C24 H24 120.1
C26 C25 C24 120.1(7)
C26 C25 H25 119.9
C24 C25 H25 119.9
C25 C26 C21 121.0(6)
C25 C26 H26 119.5
C21 C26 H26 119.5
C36 C31 C32 118.4(6)
C36 C31 P1 120.9(5)
C32 C31 P1 120.6(5)
C33 C32 C31 121.6(7)
C33 C32 H32 119.2
C31 C32 H32 119.2
C32 C33 C34 118.8(7)
C32 C33 H33 120.6
C34 C33 H33 120.6
C35 C34 C33 120.0(7)
C35 C34 H34 120.0
C33 C34 H34 120.0
C34 C35 C36 121.1(7)
C34 C35 H35 119.4
C36 C35 H35 119.4
C35 C36 C31 120.0(6)
C35 C36 H36 120.0
C31 C36 H36 120.0
C46 C41 C42 118.3(6)
C46 C41 P2 121.4(5)
C42 C41 P2 120.3(5)
C41 C42 C43 120.2(7)
C41 C42 H42 119.9
C43 C42 H42 119.9
C44 C43 C42 120.5(7)
C44 C43 H43 119.8
C42 C43 H43 119.8
C43 C44 C45 119.4(7)
C43 C44 H44 120.3
C45 C44 H44 120.3
C46 C45 C44 120.1(7)
C46 C45 H45 120.0
C44 C45 H45 120.0
C45 C46 C41 121.4(6)
C45 C46 H46 119.3
C41 C46 H46 119.3
C56 C51 C52 117.8(6)
C56 C51 P2 119.4(5)
C52 C51 P2 122.7(5)
C51 C52 C53 121.2(6)
C51 C52 H52 119.4
C53 C52 H52 119.4
C54 C53 C52 120.0(6)
C54 C53 H53 120.0
C52 C53 H53 120.0
C55 C54 C53 119.6(6)
C55 C54 H54 120.2
C53 C54 H54 120.2
C54 C55 C56 120.3(7)
C54 C55 H55 119.8
C56 C55 H55 119.8
C51 C56 C55 121.0(6)
C51 C56 H56 119.5
C55 C56 H56 119.5
C66 C61 C62 119.5(6)
C66 C61 P3 123.7(5)
C62 C61 P3 116.8(5)
C63 C62 C61 119.8(7)
C63 C62 H62 120.1
C61 C62 H62 120.1
C64 C63 C62 120.8(7)
C64 C63 H63 119.6
C62 C63 H63 119.6
C63 C64 C65 119.8(7)
C63 C64 H64 120.1
C65 C64 H64 120.1
C66 C65 C64 120.3(7)
C66 C65 H65 119.9
C64 C65 H65 119.9
C65 C66 C61 119.8(6)
C65 C66 H66 120.1
C61 C66 H66 120.1
C72 C71 C76 119.4(6)
C72 C71 P3 120.0(5)
C76 C71 P3 120.6(5)
C73 C72 C71 120.0(7)
C73 C72 H72 120.0
C71 C72 H72 120.0
C74 C73 C72 120.4(7)
C74 C73 H73 119.8
C72 C73 H73 119.8
C73 C74 C75 120.3(7)
C73 C74 H74 119.9
C75 C74 H74 119.9
C76 C75 C74 120.2(7)
C76 C75 H75 119.9
C74 C75 H75 119.9
C75 C76 C71 119.7(7)
C75 C76 H76 120.2
C71 C76 H76 120.2
C86 C81 C82 118.9(6)
C86 C81 P4 120.3(5)
C82 C81 P4 120.6(5)
C83 C82 C81 120.1(6)
C83 C82 H82 119.9
C81 C82 H82 119.9
C84 C83 C82 120.2(7)
C84 C83 H83 119.9
C82 C83 H83 119.9
C83 C84 C85 120.2(7)
C83 C84 H84 119.9
C85 C84 H84 119.9
C86 C85 C84 119.5(6)
C86 C85 H85 120.3
C84 C85 H85 120.3
C85 C86 C81 121.0(6)
C85 C86 H86 119.5
C81 C86 H86 119.5
C96 C91 C92 117.4(6)
C96 C91 P4 118.9(5)
C92 C91 P4 123.6(5)
C93 C92 C91 120.7(7)
C93 C92 H92 119.6
C91 C92 H92 119.6
C92 C93 C94 120.6(7)
C92 C93 H93 119.7
C94 C93 H93 119.7
C95 C94 C93 119.5(7)
C95 C94 H94 120.2
C93 C94 H94 120.2
C94 C95 C96 119.7(8)
C94 C95 H95 120.2
C96 C95 H95 120.2
C91 C96 C95 122.0(7)
C91 C96 H96 119.0
C95 C96 H96 119.0

loop_
_geom_bond_atom_site_label_1
_geom_bond_atom_site_label_2
_geom_bond_distance
Pt1 C1 2.012(6)
Pt1 P1 2.2607(17)
Pt1 P3 2.2735(17)
Pt1 Pt2 2.7080(4)
Pt2 C8 2.014(7)
Pt2 P2 2.2704(16)
Pt2 P4 2.2741(16)
P1 C15 1.822(6)
P1 C31 1.829(7)
P1 C21 1.833(6)
P2 C51 1.824(6)
P2 C41 1.825(7)
P2 C15 1.830(6)
P3 C71 1.819(7)
P3 C61 1.819(6)
P3 C16 1.835(6)
P4 C91 1.822(6)
P4 C81 1.824(6)
P4 C16 1.824(7)
N1 C5 1.326(9)
N1 C6 1.358(9)
N2 C12 1.336(9)
N2 C13 1.340(9)
C1 C2 1.218(9)
C2 C3 1.432(9)
C3 C4 1.386(9)
C3 C7 1.415(9)
C4 C5 1.378(9)
C4 H4 0.9300
C5 H5 0.9300
C6 C7 1.385(10)
C6 H6 0.9300
C7 H7 0.9300
C8 C9 1.214(9)
C9 C10 1.422(9)
C10 C14 1.385(10)
C10 C11 1.387(10)
C11 C12 1.383(10)
C11 H11 0.9300
C12 H12 0.9300
C13 C14 1.381(10)
C13 H13 0.9300
C14 H14 0.9300
C15 H15A 0.9700
C15 H15B 0.9700
C16 H16A 0.9700
C16 H16B 0.9700
C21 C22 1.396(9)
C21 C26 1.402(9)
C22 C23 1.378(9)
C22 H22 0.9300
C23 C24 1.397(10)
C23 H23 0.9300
C24 C25 1.382(10)
C24 H24 0.9300
C25 C26 1.375(9)
C25 H25 0.9300
C26 H26 0.9300
C31 C36 1.396(9)
C31 C32 1.396(10)
C32 C33 1.373(10)
C32 H32 0.9300
C33 C34 1.406(10)
C33 H33 0.9300
C34 C35 1.367(10)
C34 H34 0.9300
C35 C36 1.378(9)
C35 H35 0.9300
C36 H36 0.9300
C41 C46 1.388(9)
C41 C42 1.394(9)
C42 C43 1.402(9)
C42 H42 0.9300
C43 C44 1.370(10)
C43 H43 0.9300
C44 C45 1.395(10)
C44 H44 0.9300
C45 C46 1.375(9)
C45 H45 0.9300
C46 H46 0.9300
C51 C56 1.388(9)
C51 C52 1.393(9)
C52 C53 1.397(9)
C52 H52 0.9300
C53 C54 1.379(10)
C53 H53 0.9300
C54 C55 1.378(9)
C54 H54 0.9300
C55 C56 1.396(9)
C55 H55 0.9300
C56 H56 0.9300
C61 C66 1.387(9)
C61 C62 1.400(9)
C62 C63 1.376(10)
C62 H62 0.9300
C63 C64 1.369(10)
C63 H63 0.9300
C64 C65 1.389(10)
C64 H64 0.9300
C65 C66 1.382(10)
C65 H65 0.9300
C66 H66 0.9300
C71 C72 1.392(10)
C71 C76 1.394(9)
C72 C73 1.377(10)
C72 H72 0.9300
C73 C74 1.366(11)
C73 H73 0.9300
C74 C75 1.381(11)
C74 H74 0.9300
C75 C76 1.381(10)
C75 H75 0.9300
C76 H76 0.9300
C81 C86 1.393(9)
C81 C82 1.397(9)
C82 C83 1.392(9)
C82 H82 0.9300
C83 C84 1.384(10)
C83 H83 0.9300
C84 C85 1.391(10)
C84 H84 0.9300
C85 C86 1.388(9)
C85 H85 0.9300
C86 H86 0.9300
C91 C96 1.381(9)
C91 C92 1.392(9)
C92 C93 1.378(10)
C92 H92 0.9300
C93 C94 1.382(11)
C93 H93 0.9300
C94 C95 1.364(11)
C94 H94 0.9300
C95 C96 1.386(10)
C95 H95 0.9300
C96 H96 0.9300
